data_4063219
loop_
_publ_author_name
'Jonathan P. Rourke'
'Graham Stringer'
'Pauline Chow'
'Robert J. Deeth'
'Dmitri S. Yufit'
'Judith A. K. Howard'
'Todd B. Marder'

_publ_section_title
;
 Mechanism of Formation of [(PMe3)3Rh(-C\\tb C-R)2(H)] via C-H
 Oxidative Addition: Isomerization, Alkyne Exchange, and Hydride
 Replacement
;
_journal_name_full Organometallics
_journal_page_first 429
_journal_page_last 437
_journal_paper_doi 10.1021/om010685r
_journal_volume 21
_journal_year 2002
_chemical_formula_sum 'C27 H41 Cl O2 P3 Rh'
_chemical_formula_weight 628.87
_chemical_name_systematic
;
mer-trans-tris(rimethylphosphine)-bis-
-(4-methoxyphenylethynyl)rhodium chloride
;
_space_group_IT_number 14
_symmetry_cell_setting monoclinic
_symmetry_space_group_name_Hall '-P 2ybc'
_symmetry_space_group_name_H-M 'P 1 21/c 1'
_atom_sites_solution_hydrogens difmap
_atom_sites_solution_primary direct
_atom_sites_solution_secondary difmap
_audit_creation_method SHELXL-97
_cell_angle_alpha 90.00
_cell_angle_beta 95.708(1)
_cell_angle_gamma 90.00
_cell_formula_units_Z 4
_cell_length_a 18.5752(6)
_cell_length_b 11.7546(4)
_cell_length_c 13.8703(5)
_cell_measurement_reflns_used 6850
_cell_measurement_temperature 120(2)
_cell_measurement_theta_max 59.81
_cell_measurement_theta_min 4.55
_cell_volume 3013.5(2)
_computing_structure_refinement 'SHELXL-97 (Sheldrick, 1997)'
_computing_structure_solution 'SHELXS-97 (Sheldrick, 1990)'
_diffrn_ambient_temperature 120.0(2)
_diffrn_measured_fraction_theta_full 0.912
_diffrn_measured_fraction_theta_max 0.912
_diffrn_measurement_device_type 'Bruker SMART CCD 1K'
_diffrn_measurement_method \w-scan
_diffrn_radiation_monochromator graphite
_diffrn_radiation_source 'fine-focus sealed tube'
_diffrn_radiation_type MoK\a
_diffrn_radiation_wavelength 0.71073
_diffrn_reflns_av_R_equivalents 0.0484
_diffrn_reflns_av_sigmaI/netI 0.0259
_diffrn_reflns_limit_h_max 25
_diffrn_reflns_limit_h_min -24
_diffrn_reflns_limit_k_max 15
_diffrn_reflns_limit_k_min -16
_diffrn_reflns_limit_l_max 19
_diffrn_reflns_limit_l_min -19
_diffrn_reflns_number 34012
_diffrn_reflns_theta_full 30.36
_diffrn_reflns_theta_max 30.36
_diffrn_reflns_theta_min 1.10
_diffrn_standards_decay_% 0
_exptl_absorpt_coefficient_mu 0.836
_exptl_absorpt_correction_T_max 0.7860
_exptl_absorpt_correction_T_min 0.5832
_exptl_absorpt_correction_type numerical
_exptl_absorpt_process_details 'Bruker XPREP'
_exptl_crystal_colour 'light yellow'
_exptl_crystal_density_diffrn 1.386
_exptl_crystal_density_method 'not measured'
_exptl_crystal_description prism
_exptl_crystal_F_000 1304
_exptl_crystal_size_max 0.72
_exptl_crystal_size_mid 0.44
_exptl_crystal_size_min 0.34
_refine_diff_density_max 0.695
_refine_diff_density_min -0.458
_refine_diff_density_rms 0.066
_refine_ls_extinction_method none
_refine_ls_goodness_of_fit_ref 1.088
_refine_ls_hydrogen_treatment refall
_refine_ls_matrix_type full
_refine_ls_number_parameters 471
_refine_ls_number_reflns 8280
_refine_ls_number_restraints 0
_refine_ls_restrained_S_all 1.088
_refine_ls_R_factor_all 0.0258
_refine_ls_R_factor_gt 0.0236
_refine_ls_shift/su_max 0.023
_refine_ls_shift/su_mean 0.001
_refine_ls_structure_factor_coef Fsqd
_refine_ls_weighting_details 'calc w=1/[\s^2^(Fo^2^)+(0.0200P)^2^+1.7000P] where P=(Fo^2^+2Fc^2^)/3'
_refine_ls_weighting_scheme calc
_refine_ls_wR_factor_gt 0.0565
_refine_ls_wR_factor_ref 0.0588
_reflns_number_gt 7768
_reflns_number_total 8280
_reflns_threshold_expression >2sigma(I)
_cod_duplicate_entry 4060832
_cod_original_sg_symbol_H-M 'P 2(1)/c'
_cod_database_code 4063219

loop_
_symmetry_equiv_pos_as_xyz
'x, y, z'
'-x, y+1/2, -z+1/2'
'-x, -y, -z'
'x, -y-1/2, z-1/2'

loop_
_atom_site_label
_atom_site_type_symbol
_atom_site_fract_x
_atom_site_fract_y
_atom_site_fract_z
_atom_site_U_iso_or_equiv
_atom_site_adp_type
_atom_site_occupancy
_atom_site_symmetry_multiplicity
_atom_site_calc_flag
Rh1 Rh 0.252100(5) 0.473990(8) 0.007593(7) 0.01625(3) Uani 1 1 d
Cl1 Cl 0.26728(2) 0.27373(3) -0.03479(3) 0.03092(8) Uani 1 1 d
P1 P 0.342067(19) 0.50773(3) -0.09642(3) 0.02080(7) Uani 1 1 d
P2 P 0.18640(2) 0.40774(3) 0.13200(3) 0.02356(7) Uani 1 1 d
P3 P 0.218603(19) 0.65655(3) 0.02313(3) 0.02082(7) Uani 1 1 d
O1 O 0.61195(6) 0.41908(9) 0.47534(8) 0.0271(2) Uani 1 1 d
O2 O -0.10872(6) 0.45796(9) -0.46232(8) 0.0255(2) Uani 1 1 d
C1 C 0.33602(8) 0.47663(12) 0.11370(10) 0.0230(3) Uani 1 1 d
C2 C 0.38501(8) 0.47682(12) 0.17847(10) 0.0245(3) Uani 1 1 d
C3 C 0.44300(7) 0.46641(12) 0.25552(10) 0.0215(3) Uani 1 1 d
C4 C 0.47364(8) 0.56084(13) 0.30545(10) 0.0245(3) Uani 1 1 d
C5 C 0.52991(8) 0.54924(13) 0.37961(10) 0.0236(3) Uani 1 1 d
C6 C 0.55628(7) 0.44068(12) 0.40521(9) 0.0213(2) Uani 1 1 d
C7 C 0.52546(8) 0.34515(12) 0.35709(10) 0.0240(3) Uani 1 1 d
C8 C 0.46995(7) 0.35786(13) 0.28325(10) 0.0233(3) Uani 1 1 d
C9 C 0.64887(9) 0.51636(15) 0.51882(13) 0.0318(3) Uani 1 1 d
C10 C 0.16842(8) 0.47540(11) -0.09912(10) 0.0224(3) Uani 1 1 d
C11 C 0.11956(8) 0.48026(12) -0.16322(11) 0.0244(3) Uani 1 1 d
C12 C 0.06127(7) 0.47839(12) -0.24013(10) 0.0216(3) Uani 1 1 d
C13 C 0.04207(8) 0.57490(12) -0.29674(10) 0.0236(3) Uani 1 1 d
C14 C -0.01431(8) 0.57212(12) -0.37177(10) 0.0228(2) Uani 1 1 d
C15 C -0.05226(7) 0.47094(11) -0.39150(10) 0.0210(2) Uani 1 1 d
C16 C -0.03364(8) 0.37338(12) -0.33642(11) 0.0246(3) Uani 1 1 d
C17 C 0.02213(8) 0.37750(12) -0.26176(10) 0.0241(3) Uani 1 1 d
C18 C -0.13259(8) 0.55676(14) -0.51725(11) 0.0280(3) Uani 1 1 d
C19 C 0.31128(11) 0.5112(2) -0.22394(12) 0.0428(4) Uani 1 1 d
C20 C 0.41129(11) 0.39787(19) -0.08797(16) 0.0432(4) Uani 1 1 d
C21 C 0.40054(11) 0.63106(19) -0.0734(2) 0.0480(5) Uani 1 1 d
C22 C 0.19131(10) 0.49274(17) 0.24283(12) 0.0343(3) Uani 1 1 d
C23 C 0.22052(11) 0.27335(15) 0.18319(13) 0.0355(3) Uani 1 1 d
C24 C 0.09014(9) 0.38125(18) 0.10100(14) 0.0368(4) Uani 1 1 d
C25 C 0.22289(9) 0.74496(14) -0.08423(12) 0.0307(3) Uani 1 1 d
C26 C 0.26794(10) 0.73988(15) 0.11829(13) 0.0340(3) Uani 1 1 d
C27 C 0.12394(8) 0.67860(14) 0.04440(12) 0.0283(3) Uani 1 1 d
H4 H 0.4564(10) 0.6365(18) 0.2905(14) 0.029(5) Uiso 1 1 d
H5 H 0.5497(10) 0.6154(17) 0.4124(13) 0.026(4) Uiso 1 1 d
H7 H 0.5426(10) 0.2724(18) 0.3753(14) 0.029(5) Uiso 1 1 d
H8 H 0.4496(10) 0.2946(17) 0.2528(13) 0.024(4) Uiso 1 1 d
H91 H 0.6679(11) 0.5636(19) 0.4706(15) 0.034(5) Uiso 1 1 d
H92 H 0.6170(12) 0.564(2) 0.5562(16) 0.041(6) Uiso 1 1 d
H93 H 0.6883(13) 0.488(2) 0.5602(17) 0.045(6) Uiso 1 1 d
H13 H 0.0683(12) 0.646(2) -0.2854(15) 0.041(6) Uiso 1 1 d
H14 H -0.0259(11) 0.6402(19) -0.4096(14) 0.034(5) Uiso 1 1 d
H16 H -0.0590(10) 0.3048(18) -0.3504(13) 0.028(5) Uiso 1 1 d
H17 H 0.0327(11) 0.3106(18) -0.2242(14) 0.032(5) Uiso 1 1 d
H181 H -0.0951(11) 0.5868(18) -0.5532(14) 0.030(5) Uiso 1 1 d
H182 H -0.1516(11) 0.6150(19) -0.4752(15) 0.038(5) Uiso 1 1 d
H183 H -0.1719(13) 0.5315(19) -0.5631(17) 0.043(6) Uiso 1 1 d
H191 H 0.3491(15) 0.525(2) -0.261(2) 0.060(8) Uiso 1 1 d
H192 H 0.2907(14) 0.443(2) -0.2418(18) 0.056(7) Uiso 1 1 d
H193 H 0.2746(15) 0.569(2) -0.2387(19) 0.061(7) Uiso 1 1 d
H201 H 0.4495(13) 0.422(2) -0.1256(17) 0.049(6) Uiso 1 1 d
H202 H 0.3872(16) 0.324(3) -0.112(2) 0.077(9) Uiso 1 1 d
H203 H 0.4309(15) 0.388(2) -0.025(2) 0.065(8) Uiso 1 1 d
H211 H 0.3765(15) 0.690(3) -0.0976(19) 0.063(8) Uiso 1 1 d
H212 H 0.422(2) 0.636(4) 0.000(3) 0.134(16) Uiso 1 1 d
H213 H 0.4371(14) 0.632(2) -0.1167(18) 0.054(7) Uiso 1 1 d
H221 H 0.2419(14) 0.508(2) 0.2628(17) 0.045(6) Uiso 1 1 d
H222 H 0.1662(12) 0.561(2) 0.2330(16) 0.040(6) Uiso 1 1 d
H223 H 0.1731(13) 0.448(2) 0.2926(18) 0.053(7) Uiso 1 1 d
H231 H 0.2171(12) 0.217(2) 0.1357(16) 0.044(6) Uiso 1 1 d
H232 H 0.1975(14) 0.254(2) 0.2348(19) 0.059(7) Uiso 1 1 d
H233 H 0.2705(13) 0.284(2) 0.2043(16) 0.048(6) Uiso 1 1 d
H241 H 0.0848(14) 0.334(2) 0.0489(19) 0.056(7) Uiso 1 1 d
H242 H 0.0663(14) 0.446(3) 0.0824(19) 0.057(7) Uiso 1 1 d
H243 H 0.0712(14) 0.345(2) 0.1540(19) 0.059(7) Uiso 1 1 d
H251 H 0.2018(11) 0.815(2) -0.0742(15) 0.036(5) Uiso 1 1 d
H252 H 0.1979(13) 0.707(2) -0.1396(17) 0.050(6) Uiso 1 1 d
H253 H 0.2702(14) 0.760(2) -0.0964(17) 0.050(7) Uiso 1 1 d
H261 H 0.3182(13) 0.748(2) 0.1061(16) 0.046(6) Uiso 1 1 d
H262 H 0.2654(12) 0.705(2) 0.1785(17) 0.043(6) Uiso 1 1 d
H263 H 0.2467(13) 0.816(2) 0.1197(17) 0.053(7) Uiso 1 1 d
H271 H 0.1118(11) 0.6500(19) 0.1019(16) 0.037(5) Uiso 1 1 d
H272 H 0.1154(13) 0.762(2) 0.0424(16) 0.049(6) Uiso 1 1 d
H273 H 0.0941(12) 0.6416(19) -0.0072(16) 0.038(5) Uiso 1 1 d

loop_
_atom_site_aniso_label
_atom_site_aniso_U_11
_atom_site_aniso_U_22
_atom_site_aniso_U_33
_atom_site_aniso_U_23
_atom_site_aniso_U_13
_atom_site_aniso_U_12
Rh1 0.01692(5) 0.01667(5) 0.01522(5) 0.00003(3) 0.00186(3) 0.00100(3)
Cl1 0.03811(19) 0.01855(15) 0.03709(19) -0.00244(13) 0.00864(14) 0.00284(13)
P1 0.02046(16) 0.02148(16) 0.02119(16) -0.00024(12) 0.00579(12) 0.00124(12)
P2 0.02555(16) 0.02468(17) 0.02118(16) 0.00256(13) 0.00593(12) -0.00202(13)
P3 0.02167(15) 0.01777(15) 0.02343(16) -0.00072(12) 0.00425(12) 0.00120(11)
O1 0.0257(5) 0.0273(5) 0.0264(5) -0.0016(4) -0.0063(4) -0.0003(4)
O2 0.0229(5) 0.0255(5) 0.0265(5) 0.0034(4) -0.0052(4) -0.0011(4)
C1 0.0245(6) 0.0227(7) 0.0221(6) 0.0014(5) 0.0038(5) 0.0012(5)
C2 0.0252(7) 0.0276(7) 0.0208(6) 0.0024(5) 0.0033(5) 0.0016(5)
C3 0.0206(6) 0.0258(7) 0.0183(6) 0.0021(5) 0.0027(4) -0.0003(5)
C4 0.0261(6) 0.0234(7) 0.0240(6) 0.0030(5) 0.0022(5) 0.0008(5)
C5 0.0256(6) 0.0221(6) 0.0232(6) -0.0016(5) 0.0026(5) -0.0014(5)
C6 0.0196(6) 0.0254(6) 0.0189(6) 0.0009(5) 0.0014(4) -0.0012(5)
C7 0.0244(6) 0.0211(6) 0.0257(6) 0.0013(5) -0.0011(5) 0.0012(5)
C8 0.0225(6) 0.0241(7) 0.0229(6) -0.0014(5) -0.0002(5) -0.0023(5)
C9 0.0293(8) 0.0335(8) 0.0307(8) -0.0055(6) -0.0065(6) -0.0031(6)
C10 0.0248(6) 0.0205(6) 0.0223(6) -0.0002(5) 0.0050(5) 0.0006(5)
C11 0.0252(7) 0.0242(7) 0.0238(6) -0.0036(5) 0.0034(5) -0.0011(5)
C12 0.0212(6) 0.0238(7) 0.0199(6) -0.0019(5) 0.0024(5) 0.0002(5)
C13 0.0268(6) 0.0202(6) 0.0233(6) -0.0031(5) 0.0004(5) -0.0020(5)
C14 0.0259(6) 0.0195(6) 0.0229(6) 0.0003(5) 0.0017(5) 0.0010(5)
C15 0.0189(6) 0.0224(6) 0.0214(6) -0.0005(5) 0.0012(4) 0.0006(4)
C16 0.0233(6) 0.0216(6) 0.0281(7) 0.0020(5) -0.0012(5) -0.0032(5)
C17 0.0250(6) 0.0215(6) 0.0252(6) 0.0029(5) 0.0000(5) -0.0001(5)
C18 0.0255(7) 0.0287(7) 0.0287(7) 0.0041(6) -0.0017(5) 0.0039(6)
C19 0.0380(9) 0.0709(14) 0.0207(7) 0.0039(8) 0.0094(6) 0.0004(9)
C20 0.0361(9) 0.0462(11) 0.0511(11) 0.0142(9) 0.0232(8) 0.0191(8)
C21 0.0326(9) 0.0388(10) 0.0767(15) -0.0160(10) 0.0251(9) -0.0120(8)
C22 0.0414(9) 0.0423(9) 0.0206(7) -0.0011(7) 0.0103(6) 0.0006(7)
C23 0.0466(10) 0.0290(8) 0.0314(8) 0.0103(7) 0.0061(7) -0.0012(7)
C24 0.0287(8) 0.0406(10) 0.0419(9) 0.0084(8) 0.0070(6) -0.0081(7)
C25 0.0323(8) 0.0250(7) 0.0362(8) 0.0094(6) 0.0101(6) 0.0064(6)
C26 0.0371(8) 0.0261(8) 0.0381(9) -0.0094(6) 0.0013(6) -0.0039(6)
C27 0.0255(7) 0.0268(7) 0.0340(8) 0.0009(6) 0.0094(6) 0.0062(5)

loop_
_atom_type_symbol
_atom_type_description
_atom_type_scat_dispersion_real
_atom_type_scat_dispersion_imag
_atom_type_scat_source
C C 0.0033 0.0016 'International Tables Vol C Tables 4.2.6.8 and 6.1.1.4'
H H 0.0000 0.0000 'International Tables Vol C Tables 4.2.6.8 and 6.1.1.4'
O O 0.0106 0.0060 'International Tables Vol C Tables 4.2.6.8 and 6.1.1.4'
P P 0.1023 0.0942 'International Tables Vol C Tables 4.2.6.8 and 6.1.1.4'
Cl Cl 0.1484 0.1585 'International Tables Vol C Tables 4.2.6.8 and 6.1.1.4'
Rh Rh -1.1178 0.9187 'International Tables Vol C Tables 4.2.6.8 and 6.1.1.4'

loop_
_geom_angle_atom_site_label_1
_geom_angle_atom_site_label_2
_geom_angle_atom_site_label_3
_geom_angle
C1 Rh1 C10 178.63(6)
C1 Rh1 P3 96.63(4)
C10 Rh1 P3 82.16(4)
C1 Rh1 P2 83.69(4)
C10 Rh1 P2 97.01(4)
P3 Rh1 P2 94.425(14)
C1 Rh1 P1 84.32(4)
C10 Rh1 P1 95.19(4)
P3 Rh1 P1 96.790(13)
P2 Rh1 P1 164.429(14)
C1 Rh1 Cl1 95.17(4)
C10 Rh1 Cl1 86.05(4)
P3 Rh1 Cl1 168.200(14)
P2 Rh1 Cl1 86.457(14)
P1 Rh1 Cl1 84.772(13)
C19 P1 C20 103.43(11)
C19 P1 C21 106.24(12)
C20 P1 C21 98.54(11)
C19 P1 Rh1 115.51(7)
C20 P1 Rh1 112.49(6)
C21 P1 Rh1 118.39(7)
C23 P2 C24 103.83(9)
C23 P2 C22 99.21(9)
C24 P2 C22 104.92(9)
C23 P2 Rh1 112.90(6)
C24 P2 Rh1 116.95(6)
C22 P2 Rh1 116.84(6)
C26 P3 C25 103.06(9)
C26 P3 C27 103.29(8)
C25 P3 C27 99.88(7)
C26 P3 Rh1 117.35(6)
C25 P3 Rh1 115.47(6)
C27 P3 Rh1 115.45(5)
C6 O1 C9 116.47(12)
C15 O2 C18 117.64(11)
C2 C1 Rh1 178.40(13)
C1 C2 C3 175.03(15)
C4 C3 C8 117.84(12)
C4 C3 C2 122.38(13)
C8 C3 C2 119.78(12)
C5 C4 C3 121.63(13)
C4 C5 C6 119.51(13)
O1 C6 C7 115.70(12)
O1 C6 C5 124.68(13)
C7 C6 C5 119.62(12)
C8 C7 C6 120.30(13)
C7 C8 C3 121.10(13)
C11 C10 Rh1 177.58(12)
C10 C11 C12 176.41(15)
C13 C12 C17 117.65(13)
C13 C12 C11 122.06(12)
C17 C12 C11 120.28(12)
C14 C13 C12 121.69(13)
C15 C14 C13 119.41(13)
O2 C15 C14 124.76(12)
O2 C15 C16 115.38(12)
C14 C15 C16 119.86(12)
C17 C16 C15 120.14(13)
C16 C17 C12 121.25(13)

loop_
_geom_bond_atom_site_label_1
_geom_bond_atom_site_label_2
_geom_bond_distance
Rh1 C1 2.0348(14)
Rh1 C10 2.0370(14)
Rh1 P3 2.2506(4)
Rh1 P2 2.3436(4)
Rh1 P1 2.3475(4)
Rh1 Cl1 2.4493(4)
P1 C19 1.8045(18)
P1 C20 1.8180(18)
P1 C21 1.8205(19)
P2 C23 1.8197(17)
P2 C24 1.8236(18)
P2 C22 1.8281(18)
P3 C26 1.8169(16)
P3 C25 1.8241(16)
P3 C27 1.8301(15)
O1 C6 1.3710(15)
O1 C9 1.4350(19)
O2 C15 1.3723(16)
O2 C18 1.4348(18)
C1 C2 1.214(2)
C2 C3 1.4451(19)
C3 C4 1.399(2)
C3 C8 1.410(2)
C4 C5 1.3983(19)
C5 C6 1.400(2)
C6 C7 1.399(2)
C7 C8 1.3873(18)
C10 C11 1.207(2)
C11 C12 1.4427(19)
C12 C13 1.405(2)
C12 C17 1.4076(19)
C13 C14 1.4015(18)
C14 C15 1.3957(19)
C15 C16 1.4021(19)
C16 C17 1.3909(18)
